data_7248619
loop_
_publ_author_name
'Knorr, Michael'
'Viau, Lydie'
'Knauer, Lena'
'Strohmann, Carsten'
'Rousselin, Yoann'
'Kubicki, Marek M.'

_publ_section_title
;
 Polymeric CuX coordination compounds assembled from acetylenic thioether
 ligands RSCH2C&#xE002;CCH2R (R = C6H11, t-Bu): effect of the RS-group,
 halide and stoichiometry on the network architecture and the luminescence
 properties
;
_journal_issue 22
_journal_name_full CrystEngComm
_journal_page_first 2953
_journal_page_last 2975
_journal_paper_doi 10.1039/D4CE00173G
_journal_volume 26
_journal_year 2024
_chemical_formula_moiety 'C8 H14 Br2 Cu N S'
_chemical_formula_sum 'C8 H14 Br2 Cu N S'
_chemical_formula_weight 379.62
_space_group_crystal_system monoclinic
_space_group_IT_number 14
_space_group_name_Hall '-P 2yn'
_space_group_name_H-M_alt 'P 1 21/n 1'
_atom_sites_solution_hydrogens geom
_atom_sites_solution_primary direct
_audit_creation_date 2024-04-03
_audit_creation_method
;FinalCif V136 by Daniel Kratzert, Freiburg 2024, 
https://dkratzert.de/finalcif.html
;
_audit_update_record
;
2024-04-09 deposited with the CCDC.	2024-05-09 downloaded from the CCDC.
;
_cell_angle_alpha 90
_cell_angle_beta 98.034(2)
_cell_angle_gamma 90
_cell_formula_units_Z 4
_cell_length_a 8.1661(4)
_cell_length_b 10.2416(5)
_cell_length_c 15.1301(6)
_cell_measurement_reflns_used 2923
_cell_measurement_temperature 100.0(1)
_cell_measurement_theta_max 29.27
_cell_measurement_theta_min 2.41
_cell_volume 1252.97(10)
_computing_cell_refinement 'SAINT V8.38A (Bruker, 2018)'
_computing_data_reduction 'SAINT V8.38A (Bruker, 2018)'
_computing_molecular_graphics 'Olex2 1.5 (Dolomanov et al., 2009)'
_computing_publication_material 'Olex2 1.5 (Dolomanov et al., 2009)'
_computing_structure_refinement 'SHELXL 2019/3 (Sheldrick, 2015)'
_computing_structure_solution 'XT  (Sheldrick, 2015)'
_diffrn_ambient_temperature 100.0(1)
_diffrn_detector_area_resol_mean 10.4167
_diffrn_detector_type 'CPAD PHOTON II area detector'
_diffrn_measured_fraction_theta_full 0.996
_diffrn_measured_fraction_theta_max 0.995
_diffrn_measurement_device 'four-circle diffractometer'
_diffrn_measurement_device_type 'Bruker D8 VENTURE area detector'
_diffrn_measurement_method '\w and \f scans'
_diffrn_radiation_monochromator graphite
_diffrn_radiation_probe x-ray
_diffrn_radiation_type 'Mo K\a~1~'
_diffrn_radiation_wavelength 0.71073
_diffrn_radiation_xray_symbol K-L~3~
_diffrn_reflns_av_R_equivalents 0.0354
_diffrn_reflns_av_unetI/netI 0.0369
_diffrn_reflns_Laue_measured_fraction_full 0.996
_diffrn_reflns_Laue_measured_fraction_max 0.995
_diffrn_reflns_limit_h_max 10
_diffrn_reflns_limit_h_min -9
_diffrn_reflns_limit_k_max 13
_diffrn_reflns_limit_k_min -10
_diffrn_reflns_limit_l_max 19
_diffrn_reflns_limit_l_min -19
_diffrn_reflns_number 10454
_diffrn_reflns_point_group_measured_fraction_full 0.996
_diffrn_reflns_point_group_measured_fraction_max 0.995
_diffrn_reflns_theta_full 25.242
_diffrn_reflns_theta_max 27.500
_diffrn_reflns_theta_min 2.409
_diffrn_source 'X-ray tube'
_diffrn_source_target Mo
_exptl_absorpt_coefficient_mu 8.247
_exptl_absorpt_correction_T_max 0.5662
_exptl_absorpt_correction_T_min 0.2944
_exptl_absorpt_correction_type multi-scan
_exptl_absorpt_process_details
'SADABS-2016/2 (Bruker,2016/2) was used for absorption correction. wR2(int) was 0.1077 before and 0.0499 after correction. The Ratio of minimum to maximum transmission is 0.5200. The \l/2 correction factor is Not present.'
_exptl_crystal_colour 'clear light colourless'
_exptl_crystal_colour_lustre clear
_exptl_crystal_colour_modifier light
_exptl_crystal_colour_primary colourless
_exptl_crystal_density_diffrn 2.012
_exptl_crystal_description block
_exptl_crystal_F_000 736
_exptl_crystal_size_max 0.436
_exptl_crystal_size_mid 0.334
_exptl_crystal_size_min 0.192
_refine_diff_density_max 0.538
_refine_diff_density_min -0.914
_refine_diff_density_rms 0.111
_refine_ls_extinction_method none
_refine_ls_goodness_of_fit_ref 1.062
_refine_ls_hydrogen_treatment constr
_refine_ls_matrix_type full
_refine_ls_number_parameters 122
_refine_ls_number_reflns 2860
_refine_ls_number_restraints 0
_refine_ls_restrained_S_all 1.062
_refine_ls_R_factor_all 0.0308
_refine_ls_R_factor_gt 0.0258
_refine_ls_shift/su_max 0.001
_refine_ls_shift/su_mean 0.000
_refine_ls_structure_factor_coef Fsqd
_refine_ls_weighting_details 'w=1/[\s^2^(Fo^2^)+(0.0140P)^2^+1.2812P] where P=(Fo^2^+2Fc^2^)/3'
_refine_ls_weighting_scheme calc
_refine_ls_wR_factor_gt 0.0554
_refine_ls_wR_factor_ref 0.0576
_reflns_Friedel_coverage 0.000
_reflns_number_gt 2559
_reflns_number_total 2860
_reflns_threshold_expression 'I > 2\s(I)'
_cod_data_source_file d4ce00173g2.cif
_cod_data_source_block CP9
_cod_depositor_comments 'Adding full bibliography for 7248612--7248631.cif.'
_cod_database_code 7248619
_olex2_refinement_description
;
1. Fixed Uiso
 At 1.2 times of:
  All C(H,H) groups
 At 1.5 times of:
  All C(H,H,H) groups
2.a Secondary CH2 refined with riding coordinates:
 C7(H7A,H7B)
2.b Idealised Me refined as rotating group:
 C1(H1A,H1B,H1C), C4(H4A,H4B,H4C), C5(H5A,H5B,H5C), C6(H6A,H6B,H6C)
;
_olex2_submission_special_instructions 'No special instructions were received'
_shelx_shelxl_version_number 2019/3
_shelx_space_group_comment
;
The symmetry employed for this shelxl refinement is uniquely defined
by the following loop, which should always be used as a source of
symmetry information in preference to the above space-group names.
They are only intended as comments.
;
_shelx_estimated_absorpt_t_min 0.123
_shelx_estimated_absorpt_t_max 0.300

loop_
_space_group_symop_operation_xyz
'x, y, z'
'-x+1/2, y+1/2, -z+1/2'
'-x, -y, -z'
'x-1/2, -y-1/2, z-1/2'

loop_
_atom_site_label
_atom_site_type_symbol
_atom_site_fract_x
_atom_site_fract_y
_atom_site_fract_z
_atom_site_U_iso_or_equiv
_atom_site_adp_type
_atom_site_occupancy
_atom_site_site_symmetry_order
_atom_site_calc_flag
_atom_site_refinement_flags_posn
_atom_site_refinement_flags_adp
_atom_site_refinement_flags_occupancy
_atom_site_disorder_assembly
_atom_site_disorder_group
Br1 Br 0.06522(3) 0.48077(3) 0.37791(2) 0.01159(7) Uani 1 1 d . . . . .
Br2 Br 0.09880(4) 0.97458(3) 0.36589(2) 0.01930(8) Uani 1 1 d . . . . .
Cu1 Cu 0.18165(4) 0.52343(3) 0.53621(2) 0.01279(9) Uani 1 1 d . . . . .
S1 S 0.25197(7) 0.74020(6) 0.52170(4) 0.00921(13) Uani 1 1 d . . . . .
N1 N 0.3497(3) 0.4031(2) 0.59261(14) 0.0161(5) Uani 1 1 d . . . . .
C1 C 0.5947(3) 0.2776(3) 0.68218(16) 0.0162(6) Uani 1 1 d . . . . .
H1A H 0.616626 0.197401 0.650501 0.024 Uiso 1 1 calc R U . . .
H1B H 0.567002 0.255371 0.741333 0.024 Uiso 1 1 calc R U . . .
H1C H 0.693207 0.333272 0.688741 0.024 Uiso 1 1 calc R U . . .
C2 C 0.4568(3) 0.3470(3) 0.63163(15) 0.0131(5) Uani 1 1 d . . . . .
C3 C 0.3690(3) 0.8045(3) 0.62628(15) 0.0127(5) Uani 1 1 d . . . . .
C4 C 0.5373(3) 0.7379(3) 0.62914(19) 0.0223(6) Uani 1 1 d . . . . .
H4A H 0.523035 0.642986 0.630581 0.033 Uiso 1 1 calc R U . . .
H4B H 0.610367 0.766008 0.682718 0.033 Uiso 1 1 calc R U . . .
H4C H 0.586459 0.762168 0.575950 0.033 Uiso 1 1 calc R U . . .
C5 C 0.2872(4) 0.7675(3) 0.70680(16) 0.0224(7) Uani 1 1 d . . . . .
H5A H 0.176693 0.806596 0.701303 0.034 Uiso 1 1 calc R U . . .
H5B H 0.354217 0.799647 0.761217 0.034 Uiso 1 1 calc R U . . .
H5C H 0.277694 0.672224 0.709887 0.034 Uiso 1 1 calc R U . . .
C6 C 0.3892(4) 0.9518(3) 0.62123(18) 0.0194(6) Uani 1 1 d . . . . .
H6A H 0.434810 0.974388 0.566636 0.029 Uiso 1 1 calc R U . . .
H6B H 0.464624 0.982003 0.673323 0.029 Uiso 1 1 calc R U . . .
H6C H 0.281276 0.993874 0.620484 0.029 Uiso 1 1 calc R U . . .
C7 C 0.0461(3) 0.8103(3) 0.51155(16) 0.0110(5) Uani 1 1 d . . . . .
H7A H -0.028764 0.756070 0.469391 0.013 Uiso 1 1 calc R U . . .
H7B H 0.006811 0.804721 0.570444 0.013 Uiso 1 1 calc R U . . .
C8 C 0.0307(3) 0.9490(3) 0.48054(15) 0.0105(5) Uani 1 1 d . . . . .

loop_
_atom_site_aniso_label
_atom_site_aniso_U_11
_atom_site_aniso_U_22
_atom_site_aniso_U_33
_atom_site_aniso_U_23
_atom_site_aniso_U_13
_atom_site_aniso_U_12
Br1 0.01236(13) 0.01341(15) 0.00847(11) -0.00051(9) -0.00039(9) -0.00179(10)
Br2 0.02678(16) 0.01884(17) 0.01372(13) 0.00515(10) 0.00784(11) 0.01084(12)
Cu1 0.01431(17) 0.01007(18) 0.01265(15) 0.00078(12) -0.00282(12) 0.00361(13)
S1 0.0096(3) 0.0095(3) 0.0079(2) -0.0007(2) -0.0009(2) 0.0011(2)
N1 0.0171(12) 0.0168(13) 0.0144(10) 0.0017(9) 0.0020(9) 0.0035(10)
C1 0.0133(13) 0.0214(16) 0.0136(11) 0.0045(11) 0.0006(10) 0.0059(11)
C2 0.0143(13) 0.0134(14) 0.0124(11) 0.0005(10) 0.0045(10) 0.0009(11)
C3 0.0114(12) 0.0147(14) 0.0110(11) -0.0024(10) -0.0019(9) -0.0032(11)
C4 0.0129(13) 0.0283(18) 0.0231(13) -0.0052(13) -0.0065(11) 0.0030(12)
C5 0.0229(15) 0.0341(19) 0.0095(11) -0.0019(12) -0.0008(10) -0.0093(13)
C6 0.0233(15) 0.0151(15) 0.0180(12) -0.0030(11) -0.0031(11) -0.0085(12)
C7 0.0093(12) 0.0080(13) 0.0145(11) 0.0003(10) -0.0022(9) 0.0000(10)
C8 0.0091(12) 0.0130(13) 0.0090(10) 0.0005(9) -0.0001(9) -0.0020(10)

loop_
_atom_type_symbol
_atom_type_description
_atom_type_scat_dispersion_real
_atom_type_scat_dispersion_imag
_atom_type_scat_source
C C 0.0033 0.0016 'International Tables Vol C Tables 4.2.6.8 and 6.1.1.4'
H H 0.0000 0.0000 'International Tables Vol C Tables 4.2.6.8 and 6.1.1.4'
Br Br -0.2901 2.4595 'International Tables Vol C Tables 4.2.6.8 and 6.1.1.4'
Cu Cu 0.3201 1.2651 'International Tables Vol C Tables 4.2.6.8 and 6.1.1.4'
N N 0.0061 0.0033 'International Tables Vol C Tables 4.2.6.8 and 6.1.1.4'
S S 0.1246 0.1234 'International Tables Vol C Tables 4.2.6.8 and 6.1.1.4'

loop_
_geom_angle_atom_site_label_1
_geom_angle_atom_site_label_2
_geom_angle_atom_site_label_3
_geom_angle
_geom_angle_site_symmetry_1
_geom_angle_site_symmetry_3
_geom_angle_publ_flag
Cu1 Br1 Cu1 74.643(14) . 3_566 ?
Br1 Cu1 Br1 105.358(14) . 3_566 ?
Br1 Cu1 Cu1 53.545(11) . 3_566 ?
Br1 Cu1 Cu1 51.813(11) 3_566 3_566 ?
S1 Cu1 Br1 106.83(2) . 3_566 ?
S1 Cu1 Br1 98.269(19) . . ?
S1 Cu1 Cu1 111.02(2) . 3_566 ?
N1 Cu1 Br1 117.45(7) . . ?
N1 Cu1 Br1 108.95(7) . 3_566 ?
N1 Cu1 Cu1 130.28(8) . 3_566 ?
N1 Cu1 S1 118.67(8) . . ?
C3 S1 Cu1 111.46(9) . . ?
C7 S1 Cu1 98.55(9) . . ?
C7 S1 C3 107.05(12) . . ?
C2 N1 Cu1 170.8(2) . . ?
H1A C1 H1B 109.5 . . ?
H1A C1 H1C 109.5 . . ?
H1B C1 H1C 109.5 . . ?
C2 C1 H1A 109.5 . . ?
C2 C1 H1B 109.5 . . ?
C2 C1 H1C 109.5 . . ?
N1 C2 C1 179.0(3) . . ?
C4 C3 S1 102.74(18) . . ?
C5 C3 S1 111.38(18) . . ?
C5 C3 C4 111.2(2) . . ?
C5 C3 C6 110.6(2) . . ?
C6 C3 S1 110.88(18) . . ?
C6 C3 C4 109.9(2) . . ?
C3 C4 H4A 109.5 . . ?
C3 C4 H4B 109.5 . . ?
C3 C4 H4C 109.5 . . ?
H4A C4 H4B 109.5 . . ?
H4A C4 H4C 109.5 . . ?
H4B C4 H4C 109.5 . . ?
C3 C5 H5A 109.5 . . ?
C3 C5 H5B 109.5 . . ?
C3 C5 H5C 109.5 . . ?
H5A C5 H5B 109.5 . . ?
H5A C5 H5C 109.5 . . ?
H5B C5 H5C 109.5 . . ?
C3 C6 H6A 109.5 . . ?
C3 C6 H6B 109.5 . . ?
C3 C6 H6C 109.5 . . ?
H6A C6 H6B 109.5 . . ?
H6A C6 H6C 109.5 . . ?
H6B C6 H6C 109.5 . . ?
S1 C7 H7A 108.3 . . ?
S1 C7 H7B 108.3 . . ?
H7A C7 H7B 107.4 . . ?
C8 C7 S1 116.02(18) . . ?
C8 C7 H7A 108.3 . . ?
C8 C7 H7B 108.3 . . ?
C7 C8 Br2 113.09(18) . . ?
C8 C8 Br2 118.0(3) 3_576 . ?
C8 C8 C7 128.8(3) 3_576 . ?

loop_
_geom_bond_atom_site_label_1
_geom_bond_atom_site_label_2
_geom_bond_distance
_geom_bond_site_symmetry_2
_geom_bond_publ_flag
Br1 Cu1 2.4888(4) . ?
Br1 Cu1 2.5469(4) 3_566 ?
Br2 C8 1.912(2) . ?
Cu1 Cu1 3.0534(7) 3_566 ?
Cu1 S1 2.3112(7) . ?
Cu1 N1 1.950(2) . ?
S1 C3 1.851(2) . ?
S1 C7 1.815(3) . ?
N1 C2 1.140(3) . ?
C1 H1A 0.9800 . ?
C1 H1B 0.9800 . ?
C1 H1C 0.9800 . ?
C1 C2 1.455(3) . ?
C3 C4 1.529(4) . ?
C3 C5 1.517(4) . ?
C3 C6 1.521(4) . ?
C4 H4A 0.9800 . ?
C4 H4B 0.9800 . ?
C4 H4C 0.9800 . ?
C5 H5A 0.9800 . ?
C5 H5B 0.9800 . ?
C5 H5C 0.9800 . ?
C6 H6A 0.9800 . ?
C6 H6B 0.9800 . ?
C6 H6C 0.9800 . ?
C7 H7A 0.9900 . ?
C7 H7B 0.9900 . ?
C7 C8 1.496(4) . ?
C8 C8 1.331(5) 3_576 ?

loop_
_geom_torsion_atom_site_label_1
_geom_torsion_atom_site_label_2
_geom_torsion_atom_site_label_3
_geom_torsion_atom_site_label_4
_geom_torsion
_geom_torsion_site_symmetry_1
_geom_torsion_site_symmetry_2
_geom_torsion_site_symmetry_3
_geom_torsion_site_symmetry_4
_geom_torsion_publ_flag
Cu1 S1 C3 C4 72.23(19) . . . . ?
Cu1 S1 C3 C5 -46.9(2) . . . . ?
Cu1 S1 C3 C6 -170.42(17) . . . . ?
Cu1 S1 C7 C8 -166.95(16) . . . . ?
S1 C7 C8 Br2 59.1(2) . . . . ?
S1 C7 C8 C8 -124.8(3) . . . 3_576 ?
C3 S1 C7 C8 77.4(2) . . . . ?
C7 S1 C3 C4 178.94(19) . . . . ?
C7 S1 C3 C5 59.9(2) . . . . ?
C7 S1 C3 C6 -63.7(2) . . . . ?
